data_7015909
loop_
_publ_author_name
'Li, Mengyuan'
'Liu, Bin'
'Wang, Bingwu'
'Wang, Zheming'
'Gao, Song'
'Kurmoo, Mohamedally'

_publ_section_title
;
 Erbium-formate frameworks templated by diammonium cations: syntheses,
 structures, structural transition and magnetic properties.
;
_journal_issue 22
_journal_name_full 'Dalton transactions (Cambridge, England : 2003)'
_journal_page_first 6038
_journal_page_last 6046
_journal_paper_doi 10.1039/c1dt10241a
_journal_volume 40
_journal_year 2011
_chemical_formula_sum 'C14 H26 Er2 N2 O16'
_chemical_formula_weight 812.89
_chemical_name_systematic
;
?
;
_space_group_IT_number 15
_symmetry_cell_setting monoclinic
_symmetry_space_group_name_Hall '-C 2yc'
_symmetry_space_group_name_H-M 'C 1 2/c 1'
_atom_sites_solution_hydrogens geom
_atom_sites_solution_primary direct
_atom_sites_solution_secondary difmap
_audit_creation_method SHELXL-97
_cell_angle_alpha 90.00
_cell_angle_beta 104.9751(6)
_cell_angle_gamma 90.00
_cell_formula_units_Z 4
_cell_length_a 14.7325(2)
_cell_length_b 12.9990(2)
_cell_length_c 12.7787(2)
_cell_measurement_reflns_used 15829
_cell_measurement_temperature 290
_cell_measurement_theta_max 27.485
_cell_measurement_theta_min 3.395
_cell_volume 2364.11(6)
_computing_cell_refinement 'HKL Scalepack (Otwinowski & Minor, 1997)'
_computing_data_collection 'KappaCCD (Nonius B. V., 1998)'
_computing_data_reduction 'HKL Denzo (Otwinowski & Minor, 1997) & maXus (Mackay et al., 1998)'
_computing_molecular_graphics 'Bruker SHELXTL V5.1 (Sheldrick, 1998)'
_computing_publication_material 'SHELXL-97 (Sheldrick, 1997)'
_computing_structure_refinement 'SHELXL-97 (Sheldrick, 1997)'
_computing_structure_solution 'SHELXS-97 (Sheldrick, 1997)'
_diffrn_ambient_temperature 290
_diffrn_detector_area_resol_mean 9
_diffrn_measured_fraction_theta_full 0.997
_diffrn_measured_fraction_theta_max 0.997
_diffrn_measurement_device_type 'NONIUS KappaCCD'
_diffrn_measurement_method CCD
_diffrn_radiation_monochromator graphite
_diffrn_radiation_source 'fine-focus sealed tube'
_diffrn_radiation_type MoK\a
_diffrn_radiation_wavelength 0.71073
_diffrn_reflns_av_R_equivalents 0.0713
_diffrn_reflns_av_sigmaI/netI 0.0302
_diffrn_reflns_limit_h_max 19
_diffrn_reflns_limit_h_min -19
_diffrn_reflns_limit_k_max 16
_diffrn_reflns_limit_k_min -16
_diffrn_reflns_limit_l_max 16
_diffrn_reflns_limit_l_min -16
_diffrn_reflns_number 28351
_diffrn_reflns_theta_full 27.51
_diffrn_reflns_theta_max 27.51
_diffrn_reflns_theta_min 3.54
_diffrn_standards_decay_% 0
_exptl_absorpt_coefficient_mu 7.129
_exptl_absorpt_correction_T_max 0.570
_exptl_absorpt_correction_T_min 0.258
_exptl_absorpt_correction_type multi-scan
_exptl_absorpt_process_details
;
multi-scan from symmetry-related measurements
Sortav (Blessing 1995, 1997)
;
_exptl_crystal_colour pink
_exptl_crystal_density_diffrn 2.284
_exptl_crystal_density_method 'not measured'
_exptl_crystal_description plate
_exptl_crystal_F_000 1552
_exptl_crystal_size_max 0.21
_exptl_crystal_size_mid 0.21
_exptl_crystal_size_min 0.08
_refine_diff_density_max 1.344
_refine_diff_density_min -1.157
_refine_diff_density_rms 0.125
_refine_ls_extinction_coef 0.00135(9)
_refine_ls_extinction_expression Fc^*^=kFc[1+0.001xFc^2^\l^3^/sin(2\q)]^-1/4^
_refine_ls_extinction_method SHELXL
_refine_ls_goodness_of_fit_ref 1.025
_refine_ls_hydrogen_treatment constr
_refine_ls_matrix_type full
_refine_ls_number_parameters 169
_refine_ls_number_reflns 2714
_refine_ls_number_restraints 12
_refine_ls_restrained_S_all 1.092
_refine_ls_R_factor_all 0.0331
_refine_ls_R_factor_gt 0.0231
_refine_ls_shift/su_max 0.001
_refine_ls_shift/su_mean 0.000
_refine_ls_structure_factor_coef Fsqd
_refine_ls_weighting_details 'calc w=1/[\s^2^(Fo^2^)+(0.0346P)^2^+0.0000P] where P=(Fo^2^+2Fc^2^)/3'
_refine_ls_weighting_scheme calc
_refine_ls_wR_factor_gt 0.0551
_refine_ls_wR_factor_ref 0.0571
_reflns_number_gt 2216
_reflns_number_total 2714
_reflns_threshold_expression >2sigma(I)
_cod_data_source_file c1dt10241a.txt
_cod_data_source_block CCDC789450-2-at-290K
_cod_depositor_comments
;
The following automatic conversions were performed:
'_symmetry_cell_setting' value 'Monoclinic' changed to 'monoclinic'
according to '/home/saulius/struct/CIF-dictionaries/cif_core.dic'
dictionary named 'cif_core.dic' version 2.4.1 from 2010-06-29.

Automatic conversion script
Id: cif_fix_enum 1555 2011-01-17 13:19:09Z saulius 
;
_cod_original_sg_symbol_H-M 'C 2/c'
_cod_database_code 7015909

loop_
_symmetry_equiv_pos_as_xyz
'x, y, z'
'-x, y, -z+1/2'
'x+1/2, y+1/2, z'
'-x+1/2, y+1/2, -z+1/2'
'-x, -y, -z'
'x, -y, z-1/2'
'-x+1/2, -y+1/2, -z'
'x+1/2, -y+1/2, z-1/2'

loop_
_atom_site_label
_atom_site_type_symbol
_atom_site_fract_x
_atom_site_fract_y
_atom_site_fract_z
_atom_site_U_iso_or_equiv
_atom_site_adp_type
_atom_site_occupancy
_atom_site_symmetry_multiplicity
_atom_site_calc_flag
_atom_site_refinement_flags
_atom_site_disorder_assembly
_atom_site_disorder_group
Er1 Er 0.264767(12) 0.431931(12) 0.188853(13) 0.02274(9) Uani 1 1 d . . .
O1 O 0.1162(3) 0.4526(3) 0.2322(3) 0.0589(10) Uani 1 1 d . . .
O2 O 0.1165(3) 0.4770(6) 0.0693(3) 0.124(2) Uani 1 1 d . . .
O31 O 0.2933(7) 0.3095(5) 0.0685(6) 0.0508(19) Uani 0.50 1 d PD . .
O32 O 0.2776(7) 0.1804(5) -0.0464(6) 0.055(2) Uani 0.50 1 d PD . .
O4 O 0.3126(2) 0.4427(2) 0.3797(2) 0.0410(8) Uani 1 1 d . . .
O5 O 0.3122(2) 0.4820(2) 0.5476(2) 0.0388(7) Uani 1 1 d . . .
O6 O 0.2435(3) 0.2711(2) 0.2546(3) 0.0603(11) Uani 1 1 d . . .
O7 O 0.2268(2) 0.1058(2) 0.2751(3) 0.0477(8) Uani 1 1 d . . .
O8 O 0.4238(3) 0.4142(3) 0.2321(3) 0.0703(13) Uani 1 1 d . . .
C1 C 0.0761(4) 0.4768(4) 0.1392(5) 0.0519(13) Uani 1 1 d . . .
H1 H 0.0130 0.4954 0.1227 0.062 Uiso 1 1 calc R . .
C2 C 0.2500 0.2500 0.0000 0.057(2) Uani 1 2 d SD . .
H2 H 0.1847(15) 0.266(4) -0.027(4) 0.069 Uiso 0.50 1 d PD . .
C3 C 0.2765(3) 0.4825(3) 0.4468(3) 0.0325(10) Uani 1 1 d . . .
H3 H 0.2188 0.5152 0.4211 0.039 Uiso 1 1 calc R . .
C4 C 0.2702(4) 0.1818(3) 0.2597(3) 0.0427(12) Uani 1 1 d . . .
H4 H 0.3301 0.1705 0.2509 0.051 Uiso 1 1 calc R . .
C5 C 0.5000 0.3737(7) 0.2500 0.0535(19) Uani 1 2 d S . .
H5 H 0.5000 0.3022 0.2500 0.064 Uiso 1 2 calc SR . .
N1 N 0.4473(3) 0.3221(3) 0.5974(4) 0.0619(12) Uani 1 1 d D . .
H1A H 0.4102 0.3786 0.5941 0.074 Uiso 1 1 calc R . .
C6 C 0.5073(8) 0.3143(9) 0.7059(5) 0.191(6) Uani 1 1 d D . .
H6A H 0.5422 0.2513 0.7047 0.230 Uiso 1 1 calc R . .
H6B H 0.5525 0.3694 0.7098 0.230 Uiso 1 1 calc R . .
C7 C 0.5132(5) 0.3411(7) 0.5284(7) 0.137(4) Uani 1 1 d D . .
H7A H 0.5514 0.4001 0.5552 0.206 Uiso 1 1 calc R . .
H7B H 0.4780 0.3535 0.4551 0.206 Uiso 1 1 calc R . .
H7C H 0.5528 0.2821 0.5306 0.206 Uiso 1 1 calc R . .
C8 C 0.3865(4) 0.2332(4) 0.5596(5) 0.0662(15) Uani 1 1 d D . .
H8A H 0.3462 0.2474 0.4891 0.099 Uiso 1 1 calc R . .
H8B H 0.3489 0.2198 0.6093 0.099 Uiso 1 1 calc R . .
H8C H 0.4245 0.1740 0.5557 0.099 Uiso 1 1 calc R . .

loop_
_atom_site_aniso_label
_atom_site_aniso_U_11
_atom_site_aniso_U_22
_atom_site_aniso_U_33
_atom_site_aniso_U_23
_atom_site_aniso_U_13
_atom_site_aniso_U_12
Er1 0.03325(13) 0.01677(12) 0.01934(11) -0.00220(7) 0.00885(8) -0.00193(7)
O1 0.041(2) 0.085(3) 0.053(2) 0.011(2) 0.0143(19) 0.0134(19)
O2 0.037(2) 0.291(7) 0.042(2) 0.033(4) 0.004(2) -0.002(3)
O31 0.079(6) 0.038(4) 0.042(4) -0.025(3) 0.028(4) -0.015(4)
O32 0.101(7) 0.030(4) 0.036(4) -0.027(3) 0.022(5) -0.012(4)
O4 0.050(2) 0.052(2) 0.0222(15) -0.0056(13) 0.0107(15) 0.0087(15)
O5 0.051(2) 0.0435(19) 0.0230(15) -0.0019(14) 0.0122(14) 0.0127(15)
O6 0.109(3) 0.0167(17) 0.065(2) 0.0053(15) 0.040(2) 0.0003(17)
O7 0.068(2) 0.0201(16) 0.054(2) 0.0095(16) 0.0140(17) -0.0039(15)
O8 0.037(2) 0.122(4) 0.056(3) 0.015(2) 0.0198(19) 0.022(2)
C1 0.036(3) 0.062(3) 0.055(3) 0.007(3) 0.007(3) 0.000(2)
C2 0.084(6) 0.046(4) 0.051(5) -0.004(4) 0.034(5) -0.022(4)
C3 0.044(3) 0.028(2) 0.027(2) 0.0003(18) 0.012(2) 0.0033(19)
C4 0.066(3) 0.029(3) 0.035(3) 0.000(2) 0.017(2) -0.003(2)
C5 0.041(5) 0.073(6) 0.048(4) 0.000 0.014(3) 0.000
N1 0.050(3) 0.054(3) 0.072(3) 0.006(2) -0.001(2) 0.020(2)
C6 0.169(11) 0.285(14) 0.107(9) -0.078(9) 0.013(10) -0.028(12)
C7 0.072(5) 0.202(10) 0.150(8) 0.076(7) 0.052(5) 0.005(6)
C8 0.070(4) 0.053(3) 0.070(4) 0.003(3) 0.008(3) 0.004(3)

loop_
_atom_type_symbol
_atom_type_description
_atom_type_scat_dispersion_real
_atom_type_scat_dispersion_imag
_atom_type_scat_source
C C 0.0033 0.0016 'International Tables Vol C Tables 4.2.6.8 and 6.1.1.4'
H H 0.0000 0.0000 'International Tables Vol C Tables 4.2.6.8 and 6.1.1.4'
N N 0.0061 0.0033 'International Tables Vol C Tables 4.2.6.8 and 6.1.1.4'
O O 0.0106 0.0060 'International Tables Vol C Tables 4.2.6.8 and 6.1.1.4'
Er Er -0.2586 4.9576 'International Tables Vol C Tables 4.2.6.8 and 6.1.1.4'

loop_
_geom_angle_atom_site_label_1
_geom_angle_atom_site_label_2
_geom_angle_atom_site_label_3
_geom_angle
_geom_angle_site_symmetry_1
_geom_angle_site_symmetry_3
_geom_angle_publ_flag
O8 Er1 O32 100.4(3) . 7 ?
O8 Er1 O7 92.98(14) . 4 ?
O32 Er1 O7 140.7(2) 7 4 ?
O8 Er1 O6 92.74(15) . . ?
O32 Er1 O6 71.1(2) 7 . ?
O7 Er1 O6 145.37(12) 4 . ?
O8 Er1 O31 75.0(2) . . ?
O32 Er1 O31 25.5(2) 7 . ?
O7 Er1 O31 142.6(2) 4 . ?
O6 Er1 O31 71.6(2) . . ?
O8 Er1 O4 75.04(13) . . ?
O32 Er1 O4 143.7(2) 7 . ?
O7 Er1 O4 75.46(11) 4 . ?
O6 Er1 O4 73.14(12) . . ?
O31 Er1 O4 131.8(2) . . ?
O8 Er1 O5 75.28(13) . 6_565 ?
O32 Er1 O5 76.7(2) 7 6_565 ?
O7 Er1 O5 71.24(11) 4 6_565 ?
O6 Er1 O5 142.96(11) . 6_565 ?
O31 Er1 O5 71.4(2) . 6_565 ?
O4 Er1 O5 133.51(11) . 6_565 ?
O8 Er1 O2 153.19(15) . . ?
O32 Er1 O2 68.4(3) 7 . ?
O7 Er1 O2 83.1(2) 4 . ?
O6 Er1 O2 105.52(19) . . ?
O31 Er1 O2 92.1(3) . . ?
O4 Er1 O2 128.64(14) . . ?
O5 Er1 O2 78.38(14) 6_565 . ?
O8 Er1 O1 153.60(15) . . ?
O32 Er1 O1 100.2(3) 7 . ?
O7 Er1 O1 81.35(12) 4 . ?
O6 Er1 O1 78.49(13) . . ?
O31 Er1 O1 124.0(2) . . ?
O4 Er1 O1 78.58(12) . . ?
O5 Er1 O1 125.81(12) 6_565 . ?
O2 Er1 O1 52.08(14) . . ?
O8 Er1 C1 173.54(15) . . ?
O32 Er1 C1 84.3(3) 7 . ?
O7 Er1 C1 80.61(14) 4 . ?
O6 Er1 C1 93.00(15) . . ?
O31 Er1 C1 109.7(3) . . ?
O4 Er1 C1 103.86(14) . . ?
O5 Er1 C1 101.70(14) 6_565 . ?
O2 Er1 C1 25.71(14) . . ?
O1 Er1 C1 26.39(13) . . ?
C1 O1 Er1 92.6(3) . . ?
C1 O2 Er1 94.0(3) . . ?
O32 O31 C2 64.7(6) 7 . ?
O32 O31 Er1 75.4(6) 7 . ?
C2 O31 Er1 139.4(6) . . ?
O31 O32 C2 65.7(6) 7 . ?
O31 O32 Er1 79.2(6) 7 7 ?
C2 O32 Er1 144.1(7) . 7 ?
C3 O4 Er1 132.5(3) . . ?
C3 O5 Er1 130.3(3) . 6_566 ?
C4 O6 Er1 144.1(3) . . ?
C4 O7 Er1 145.4(3) . 4_545 ?
C5 O8 Er1 159.9(5) . . ?
O2 C1 O1 121.2(5) . . ?
O2 C1 Er1 60.2(3) . . ?
O1 C1 Er1 61.0(3) . . ?
O2 C1 H1 119.4 . . ?
O1 C1 H1 119.4 . . ?
Er1 C1 H1 177.2 . . ?
O32 C2 O32 180.0(6) 7 . ?
O32 C2 O31 130.4(4) 7 7 ?
O32 C2 O31 49.6(4) . 7 ?
O32 C2 O31 49.6(4) 7 . ?
O32 C2 O31 130.4(4) . . ?
O31 C2 O31 180.0(7) 7 . ?
O32 C2 H2 65.0(17) 7 . ?
O32 C2 H2 115.0(16) . . ?
O31 C2 H2 65.7(17) 7 . ?
O31 C2 H2 114.3(17) . . ?
O4 C3 O5 124.6(4) . . ?
O4 C3 H3 117.7 . . ?
O5 C3 H3 117.7 . . ?
O7 C4 O6 127.1(5) . . ?
O7 C4 H4 116.4 . . ?
O6 C4 H4 116.4 . . ?
O8 C5 O8 128.3(9) . 2_655 ?
O8 C5 H5 115.8 . . ?
O8 C5 H5 115.8 2_655 . ?
C6 N1 C8 115.6(6) . . ?
C6 N1 C7 104.4(6) . . ?
C8 N1 C7 111.9(5) . . ?
C6 N1 H1A 108.2 . . ?
C8 N1 H1A 108.2 . . ?
C7 N1 H1A 108.2 . . ?
C6 C6 N1 133.4(15) 2_656 . ?
C6 C6 H6A 103.9 2_656 . ?
N1 C6 H6A 103.9 . . ?
C6 C6 H6B 103.9 2_656 . ?
N1 C6 H6B 103.9 . . ?
H6A C6 H6B 105.4 . . ?
N1 C7 H7A 109.5 . . ?
N1 C7 H7B 109.5 . . ?
H7A C7 H7B 109.5 . . ?
N1 C7 H7C 109.5 . . ?
H7A C7 H7C 109.5 . . ?
H7B C7 H7C 109.5 . . ?
N1 C8 H8A 109.5 . . ?
N1 C8 H8B 109.5 . . ?
H8A C8 H8B 109.5 . . ?
N1 C8 H8C 109.5 . . ?
H8A C8 H8C 109.5 . . ?
H8B C8 H8C 109.5 . . ?

loop_
_geom_bond_atom_site_label_1
_geom_bond_atom_site_label_2
_geom_bond_distance
_geom_bond_site_symmetry_2
_geom_bond_publ_flag
Er1 O8 2.276(4) . ?
Er1 O32 2.291(6) 7 ?
Er1 O7 2.303(3) 4 ?
Er1 O6 2.305(3) . ?
Er1 O31 2.326(7) . ?
Er1 O4 2.361(3) . ?
Er1 O5 2.377(3) 6_565 ?
Er1 O2 2.393(4) . ?
Er1 O1 2.408(4) . ?
Er1 C1 2.749(5) . ?
O1 C1 1.223(6) . ?
O2 C1 1.195(6) . ?
O31 O32 1.018(10) 7 ?
O31 C2 1.218(7) . ?
O32 O31 1.018(10) 7 ?
O32 C2 1.208(7) . ?
O32 Er1 2.291(6) 7 ?
O4 C3 1.233(5) . ?
O5 C3 1.260(4) . ?
O5 Er1 2.377(3) 6_566 ?
O6 C4 1.222(5) . ?
O7 C4 1.220(5) . ?
O7 Er1 2.303(3) 4_545 ?
O8 C5 1.206(5) . ?
C1 H1 0.9300 . ?
C2 O32 1.208(7) 7 ?
C2 O31 1.218(7) 7 ?
C2 H2 0.957(15) . ?
C3 H3 0.9300 . ?
C4 H4 0.9300 . ?
C5 O8 1.206(5) 2_655 ?
C5 H5 0.9300 . ?
N1 C6 1.442(9) . ?
N1 C8 1.466(6) . ?
N1 C7 1.492(7) . ?
N1 H1A 0.9100 . ?
C6 C6 1.201(13) 2_656 ?
C6 H6A 0.9700 . ?
C6 H6B 0.9700 . ?
C7 H7A 0.9600 . ?
C7 H7B 0.9600 . ?
C7 H7C 0.9600 . ?
C8 H8A 0.9600 . ?
C8 H8B 0.9600 . ?
C8 H8C 0.9600 . ?

loop_
_geom_hbond_atom_site_label_D
_geom_hbond_atom_site_label_H
_geom_hbond_atom_site_label_A
_geom_hbond_distance_DH
_geom_hbond_distance_HA
_geom_hbond_distance_DA
_geom_hbond_angle_DHA
_geom_hbond_site_symmetry_A
N1 H1A O5 0.91 1.95 2.834(5) 163.6 .
